data_2216085
loop_
_publ_author_name
'Xiao-Yan Ma'
'Lin-Zhi Zhong'
'Wei Wu'
'Kun Wang'
'Rui-Xiang Li'

_publ_section_title
;
 3-(<i>tert</i>-Butyliminomethyl)-1,1'-binaphthol ethanol solvate
;
_journal_coeditor_code PK2049
_journal_issue 11
_journal_name_full 'Acta Crystallographica Section E'
_journal_page_first o4288
_journal_page_last o4288
_journal_paper_doi 10.1107/S1600536807047435
_journal_volume 63
_journal_year 2007
_chemical_formula_iupac 'C25 H23 N O2 , C2 H6 O'
_chemical_formula_moiety 'C25 H23 N O2 , C2 H6 O'
_chemical_formula_sum 'C27 H29 N O3'
_chemical_formula_weight 415.51
_chemical_name_systematic
;
3-(tert-Butyliminomethyl)-1,1'-binaphthol ethanol solvate
;
_space_group_IT_number 2
_symmetry_cell_setting triclinic
_symmetry_space_group_name_Hall '-P 1'
_symmetry_space_group_name_H-M 'P -1'
_atom_sites_solution_hydrogens geom
_atom_sites_solution_primary direct
_atom_sites_solution_secondary difmap
_audit_creation_method SHELXL97
_cell_angle_alpha 74.27(3)
_cell_angle_beta 63.15(3)
_cell_angle_gamma 81.66(3)
_cell_formula_units_Z 2
_cell_length_a 10.538(2)
_cell_length_b 10.883(2)
_cell_length_c 11.628(2)
_cell_measurement_reflns_used 17
_cell_measurement_temperature 294(2)
_cell_measurement_theta_max 7.42
_cell_measurement_theta_min 4.55
_cell_volume 1144.8(5)
_computing_cell_refinement 'DIFRAC (Gabe & White, 1993)'
_computing_data_collection 'DIFRAC (Gabe & White, 1993)'
_computing_data_reduction 'NRCVAX (Gabe <i>et al.</i>,  1989)'
_computing_molecular_graphics 'SHELXTL (Bruker, 2005)'
_computing_publication_material 'SHELXTL (Bruker, 2005)'
_computing_structure_refinement 'SHELXL97 (Sheldrick, 1997)'
_computing_structure_solution 'SHELXS97 (Sheldrick, 1997)'
_diffrn_ambient_temperature 294(2)
_diffrn_measured_fraction_theta_full 0.998
_diffrn_measured_fraction_theta_max 0.998
_diffrn_measurement_device_type 'Enraf--Nonius CAD-4'
_diffrn_measurement_method \w/2\q
_diffrn_radiation_monochromator graphite
_diffrn_radiation_source 'fine-focus sealed tube'
_diffrn_radiation_type MoK\a
_diffrn_radiation_wavelength 0.71073
_diffrn_reflns_av_R_equivalents 0.0072
_diffrn_reflns_av_sigmaI/netI 0.1104
_diffrn_reflns_limit_h_max 12
_diffrn_reflns_limit_h_min -12
_diffrn_reflns_limit_k_max 13
_diffrn_reflns_limit_k_min -5
_diffrn_reflns_limit_l_max 14
_diffrn_reflns_limit_l_min -13
_diffrn_reflns_number 4249
_diffrn_reflns_theta_full 25.49
_diffrn_reflns_theta_max 25.49
_diffrn_reflns_theta_min 1.94
_diffrn_standards_decay_% 0.86
_diffrn_standards_interval_count 300
_diffrn_standards_number 3
_exptl_absorpt_coefficient_mu 0.078
_exptl_absorpt_correction_type none
_exptl_crystal_colour red
_exptl_crystal_density_diffrn 1.205
_exptl_crystal_density_method 'not measured'
_exptl_crystal_description block
_exptl_crystal_F_000 444
_exptl_crystal_size_max 0.38
_exptl_crystal_size_mid 0.32
_exptl_crystal_size_min 0.23
_refine_diff_density_max 0.176
_refine_diff_density_min -0.161
_refine_ls_extinction_coef 0.0106(18)
_refine_ls_extinction_expression Fc^*^=kFc[1+0.001xFc^2^\l^3^/sin(2\q)]^-1/4^
_refine_ls_extinction_method 'SHELXL97 (Sheldrick, 1997)'
_refine_ls_goodness_of_fit_ref 1.006
_refine_ls_hydrogen_treatment constr
_refine_ls_matrix_type full
_refine_ls_number_parameters 285
_refine_ls_number_reflns 4243
_refine_ls_number_restraints 0
_refine_ls_restrained_S_all 1.006
_refine_ls_R_factor_all 0.202
_refine_ls_R_factor_gt 0.060
_refine_ls_shift/su_max 0.000
_refine_ls_shift/su_mean 0.000
_refine_ls_structure_factor_coef Fsqd
_refine_ls_weighting_details 'calc w = 1/[\s^2^(Fo^2^)+(0.04P)^2^] where P=(Fo^2^+2Fc^2^)/3'
_refine_ls_weighting_scheme calc
_refine_ls_wR_factor_gt 0.107
_refine_ls_wR_factor_ref 0.128
_reflns_number_gt 1591
_reflns_number_total 4243
_reflns_threshold_expression I>2\s(I)
_cod_data_source_file pk2049.cif
_cod_data_source_block I
_cod_database_code 2216085
_cod_database_fobs_code 2216085

loop_
_symmetry_equiv_pos_as_xyz
'x, y, z'
'-x, -y, -z'

loop_
_atom_site_type_symbol
_atom_site_label
_atom_site_fract_x
_atom_site_fract_y
_atom_site_fract_z
_atom_site_U_iso_or_equiv
_atom_site_adp_type
_atom_site_calc_flag
_atom_site_refinement_flags
_atom_site_occupancy
O O1 0.23813(14) 0.25295(15) 0.00754(14) 0.0714(5) Uani d . 1
H H1 0.2308 0.2413 -0.0560 0.107 Uiso calc R 1
O O2 0.29138(15) 0.51814(14) 0.13021(16) 0.0765(5) Uani d . 1
H H2 0.3533 0.5671 0.1126 0.115 Uiso calc R 1
N N 0.11745(18) 0.22122(17) -0.12695(17) 0.0622(6) Uani d . 1
C C1 0.1127(2) 0.3002(2) 0.0889(2) 0.0531(7) Uani d . 1
C C2 0.1015(2) 0.32673(19) 0.2017(2) 0.0465(6) Uani d . 1
C C3 -0.0321(2) 0.36873(19) 0.2912(2) 0.0476(6) Uani d . 1
C C4 -0.0533(2) 0.38853(19) 0.4145(2) 0.0553(7) Uani d . 1
H H4A 0.0235 0.3789 0.4355 0.066 Uiso calc R 1
C C5 -0.1833(2) 0.4212(2) 0.5020(2) 0.0662(7) Uani d . 1
H H5A -0.1951 0.4316 0.5831 0.079 Uiso calc R 1
C C6 -0.3004(2) 0.4397(2) 0.4716(2) 0.0749(8) Uani d . 1
H H6A -0.3892 0.4622 0.5323 0.090 Uiso calc R 1
C C7 -0.2834(2) 0.4246(2) 0.3531(2) 0.0711(8) Uani d . 1
H H7A -0.3610 0.4389 0.3328 0.085 Uiso calc R 1
C C8 -0.1503(2) 0.38757(19) 0.2599(2) 0.0517(6) Uani d . 1
C C9 -0.1306(2) 0.3642(2) 0.1395(2) 0.0584(7) Uani d . 1
H H9A -0.2062 0.3807 0.1164 0.070 Uiso calc R 1
C C10 -0.0050(2) 0.3184(2) 0.0554(2) 0.0517(6) Uani d . 1
C C11 0.0085(2) 0.2836(2) -0.0631(2) 0.0584(7) Uani d . 1
H H11A -0.0631 0.3073 -0.0914 0.070 Uiso calc R 1
C C12 0.1377(3) 0.1757(2) -0.2426(2) 0.0725(8) Uani d . 1
C C13 0.2872(3) 0.2117(3) -0.3442(3) 0.1122(12) Uani d . 1
H H13A 0.3527 0.1765 -0.3063 0.168 Uiso calc R 1
H H13B 0.2935 0.3030 -0.3707 0.168 Uiso calc R 1
H H13C 0.3106 0.1784 -0.4201 0.168 Uiso calc R 1
C C14 0.1281(3) 0.0320(2) -0.1994(3) 0.1163(11) Uani d . 1
H H14A 0.0319 0.0092 -0.1381 0.175 Uiso calc R 1
H H14B 0.1900 -0.0020 -0.1573 0.175 Uiso calc R 1
H H14C 0.1563 -0.0025 -0.2755 0.175 Uiso calc R 1
C C15 0.0337(3) 0.2332(3) -0.3008(3) 0.1185(11) Uani d . 1
H H15A -0.0605 0.2055 -0.2381 0.178 Uiso calc R 1
H H15B 0.0600 0.2059 -0.3807 0.178 Uiso calc R 1
H H15C 0.0357 0.3247 -0.3205 0.178 Uiso calc R 1
C C16 0.2282(2) 0.3038(2) 0.2312(2) 0.0469(6) Uani d . 1
C C17 0.3201(2) 0.3998(2) 0.1930(2) 0.0540(6) Uani d . 1
C C18 0.4422(2) 0.3778(2) 0.2172(2) 0.0638(7) Uani d . 1
H H18A 0.5024 0.4444 0.1923 0.077 Uiso calc R 1
C C19 0.4707(2) 0.2594(2) 0.2766(2) 0.0671(7) Uani d . 1
H H19A 0.5528 0.2450 0.2900 0.080 Uiso calc R 1
C C20 0.3808(2) 0.1575(2) 0.3187(2) 0.0552(7) Uani d . 1
C C21 0.4097(3) 0.0347(2) 0.3816(2) 0.0747(8) Uani d . 1
H H21A 0.4917 0.0199 0.3950 0.090 Uiso calc R 1
C C22 0.3207(3) -0.0630(3) 0.4234(3) 0.0834(9) Uani d . 1
H H22A 0.3411 -0.1437 0.4656 0.100 Uiso calc R 1
C C23 0.1980(3) -0.0410(2) 0.4022(2) 0.0796(9) Uani d . 1
H H23A 0.1365 -0.1075 0.4311 0.096 Uiso calc R 1
C C24 0.1670(2) 0.0769(2) 0.3398(2) 0.0613(7) Uani d . 1
H H24A 0.0853 0.0893 0.3261 0.074 Uiso calc R 1
C C25 0.2570(2) 0.1797(2) 0.2961(2) 0.0513(6) Uani d . 1
O O3 0.47214(17) 0.68639(16) 0.10162(18) 0.0984(7) Uani d . 1
H H3 0.5567 0.6966 0.0511 0.148 Uiso calc R 1
C C26 0.4083(3) 0.8033(3) 0.1328(3) 0.1012(11) Uani d . 1
H H26A 0.4742 0.8488 0.1426 0.121 Uiso calc R 1
H H26B 0.3242 0.7867 0.2168 0.121 Uiso calc R 1
C C27 0.3677(4) 0.8845(3) 0.0288(3) 0.1396(15) Uani d . 1
H H27A 0.3169 0.9596 0.0569 0.209 Uiso calc R 1
H H27B 0.3081 0.8374 0.0143 0.209 Uiso calc R 1
H H27C 0.4519 0.9089 -0.0521 0.209 Uiso calc R 1

loop_
_atom_site_aniso_label
_atom_site_aniso_U_11
_atom_site_aniso_U_22
_atom_site_aniso_U_33
_atom_site_aniso_U_12
_atom_site_aniso_U_13
_atom_site_aniso_U_23
O1 0.0537(8) 0.1142(12) 0.0639(9) 0.0069(9) -0.0302(7) -0.0440(9)
O2 0.0724(9) 0.0695(11) 0.1014(11) -0.0121(9) -0.0543(9) -0.0057(9)
N 0.0721(11) 0.0697(13) 0.0620(11) 0.0085(10) -0.0401(10) -0.0271(10)
C1 0.0419(12) 0.0615(15) 0.0629(14) 0.0039(11) -0.0250(11) -0.0238(12)
C2 0.0440(11) 0.0521(13) 0.0491(13) -0.0024(11) -0.0232(10) -0.0146(11)
C3 0.0488(12) 0.0479(13) 0.0532(13) -0.0003(11) -0.0262(10) -0.0159(11)
C4 0.0499(12) 0.0612(15) 0.0614(14) -0.0012(12) -0.0266(11) -0.0201(12)
C5 0.0610(14) 0.0778(16) 0.0662(15) 0.0030(13) -0.0247(12) -0.0344(13)
C6 0.0507(14) 0.0947(18) 0.0915(17) 0.0131(13) -0.0292(13) -0.0511(15)
C7 0.0539(13) 0.0862(17) 0.0958(17) 0.0199(13) -0.0435(13) -0.0474(14)
C8 0.0480(12) 0.0494(14) 0.0668(14) 0.0016(11) -0.0285(11) -0.0226(11)
C9 0.0525(12) 0.0641(15) 0.0822(15) 0.0089(12) -0.0454(11) -0.0295(12)
C10 0.0479(12) 0.0601(15) 0.0580(14) 0.0013(11) -0.0314(11) -0.0165(11)
C11 0.0685(13) 0.0624(15) 0.0639(14) -0.0033(12) -0.0455(12) -0.0136(12)
C12 0.0925(17) 0.0819(18) 0.0570(14) 0.0030(15) -0.0403(13) -0.0261(13)
C13 0.129(2) 0.122(2) 0.075(2) 0.000(2) -0.0265(19) -0.0417(18)
C14 0.192(3) 0.077(2) 0.103(2) -0.002(2) -0.082(2) -0.0257(17)
C15 0.156(2) 0.149(3) 0.1035(19) 0.034(2) -0.1005(17) -0.0517(18)
C16 0.0381(11) 0.0618(14) 0.0489(13) 0.0007(11) -0.0224(10) -0.0202(11)
C17 0.0510(12) 0.0637(15) 0.0585(14) -0.0015(12) -0.0319(11) -0.0167(12)
C18 0.0552(13) 0.0801(18) 0.0756(15) -0.0063(13) -0.0418(12) -0.0218(13)
C19 0.0515(13) 0.0961(19) 0.0725(15) 0.0053(14) -0.0393(12) -0.0301(14)
C20 0.0502(12) 0.0728(16) 0.0509(13) 0.0081(12) -0.0264(11) -0.0243(12)
C21 0.0834(16) 0.0813(18) 0.0788(16) 0.0238(15) -0.0507(13) -0.0339(14)
C22 0.1048(19) 0.0683(18) 0.0862(18) 0.0195(16) -0.0547(16) -0.0196(15)
C23 0.0879(18) 0.0596(17) 0.0850(19) -0.0023(15) -0.0317(16) -0.0170(15)
C24 0.0583(13) 0.0584(16) 0.0728(16) 0.0023(13) -0.0336(12) -0.0164(13)
C25 0.0471(12) 0.0638(15) 0.0496(13) 0.0021(12) -0.0208(11) -0.0254(12)
O3 0.0676(11) 0.0905(12) 0.1351(15) -0.0118(10) -0.0260(11) -0.0503(11)
C26 0.0854(19) 0.107(2) 0.113(2) -0.0059(18) -0.0273(18) -0.0545(19)
C27 0.171(3) 0.126(3) 0.111(3) 0.006(3) -0.057(2) -0.022(2)

loop_
_atom_type_symbol
_atom_type_description
_atom_type_scat_dispersion_real
_atom_type_scat_dispersion_imag
_atom_type_scat_source
C C 0.0033 0.0016 'International Tables Vol C Tables 4.2.6.8 and 6.1.1.4'
H H 0.0000 0.0000 'International Tables Vol C Tables 4.2.6.8 and 6.1.1.4'
N N 0.0061 0.0033 'International Tables Vol C Tables 4.2.6.8 and 6.1.1.4'
O O 0.0106 0.0060 'International Tables Vol C Tables 4.2.6.8 and 6.1.1.4'

loop_
_geom_angle_atom_site_label_1
_geom_angle_atom_site_label_2
_geom_angle_atom_site_label_3
_geom_angle
C1 O1 H1 109.5
C17 O2 H2 109.5
C11 N C12 124.3(2)
O1 C1 C2 119.2(2)
O1 C1 C10 118.9(2)
C2 C1 C10 121.89(19)
C1 C2 C3 119.3(2)
C1 C2 C16 118.98(18)
C3 C2 C16 121.6(2)
C4 C3 C8 118.28(19)
C4 C3 C2 122.0(2)
C8 C3 C2 119.7(2)
C5 C4 C3 121.1(2)
C5 C4 H4A 119.4
C3 C4 H4A 119.4
C4 C5 C6 120.8(2)
C4 C5 H5A 119.6
C6 C5 H5A 119.6
C7 C6 C5 119.8(2)
C7 C6 H6A 120.1
C5 C6 H6A 120.1
C6 C7 C8 121.4(2)
C6 C7 H7A 119.3
C8 C7 H7A 119.3
C9 C8 C7 122.9(2)
C9 C8 C3 118.41(19)
C7 C8 C3 118.6(2)
C10 C9 C8 122.6(2)
C10 C9 H9A 118.7
C8 C9 H9A 118.7
C9 C10 C1 118.0(2)
C9 C10 C11 121.3(2)
C1 C10 C11 120.62(19)
N C11 C10 120.1(2)
N C11 H11A 120.0
C10 C11 H11A 120.0
N C12 C13 105.0(2)
N C12 C14 107.0(2)
C13 C12 C14 109.5(2)
N C12 C15 114.6(2)
C13 C12 C15 109.7(2)
C14 C12 C15 110.8(2)
C12 C13 H13A 109.5
C12 C13 H13B 109.5
H13A C13 H13B 109.5
C12 C13 H13C 109.5
H13A C13 H13C 109.5
H13B C13 H13C 109.5
C12 C14 H14A 109.5
C12 C14 H14B 109.5
H14A C14 H14B 109.5
C12 C14 H14C 109.5
H14A C14 H14C 109.5
H14B C14 H14C 109.5
C12 C15 H15A 109.5
C12 C15 H15B 109.5
H15A C15 H15B 109.5
C12 C15 H15C 109.5
H15A C15 H15C 109.5
H15B C15 H15C 109.5
C17 C16 C25 119.2(2)
C17 C16 C2 121.1(2)
C25 C16 C2 119.73(19)
O2 C17 C16 118.4(2)
O2 C17 C18 120.2(2)
C16 C17 C18 121.3(2)
C19 C18 C17 119.4(2)
C19 C18 H18A 120.3
C17 C18 H18A 120.3
C18 C19 C20 122.1(2)
C18 C19 H19A 119.0
C20 C19 H19A 119.0
C19 C20 C21 122.1(2)
C19 C20 C25 118.6(2)
C21 C20 C25 119.3(2)
C22 C21 C20 121.5(3)
C22 C21 H21A 119.2
C20 C21 H21A 119.2
C21 C22 C23 119.3(3)
C21 C22 H22A 120.4
C23 C22 H22A 120.4
C24 C23 C22 121.0(3)
C24 C23 H23A 119.5
C22 C23 H23A 119.5
C23 C24 C25 120.9(2)
C23 C24 H24A 119.5
C25 C24 H24A 119.5
C24 C25 C20 118.0(2)
C24 C25 C16 122.6(2)
C20 C25 C16 119.4(2)
C26 O3 H3 109.5
O3 C26 C27 111.7(3)
O3 C26 H26A 109.3
C27 C26 H26A 109.3
O3 C26 H26B 109.3
C27 C26 H26B 109.3
H26A C26 H26B 107.9
C26 C27 H27A 109.5
C26 C27 H27B 109.5
H27A C27 H27B 109.5
C26 C27 H27C 109.5
H27A C27 H27C 109.5
H27B C27 H27C 109.5

loop_
_geom_bond_atom_site_label_1
_geom_bond_atom_site_label_2
_geom_bond_distance
O1 C1 1.358(2)
O1 H1 0.8200
O2 C17 1.364(3)
O2 H2 0.8200
N C11 1.268(3)
N C12 1.473(3)
C1 C2 1.368(3)
C1 C10 1.433(3)
C2 C3 1.422(3)
C2 C16 1.494(3)
C3 C4 1.419(3)
C3 C8 1.422(3)
C4 C5 1.354(3)
C4 H4A 0.9300
C5 C6 1.404(3)
C5 H5A 0.9300
C6 C7 1.361(3)
C6 H6A 0.9300
C7 C8 1.416(3)
C7 H7A 0.9300
C8 C9 1.408(3)
C9 C10 1.364(3)
C9 H9A 0.9300
C10 C11 1.468(3)
C11 H11A 0.9300
C12 C13 1.510(3)
C12 C14 1.511(3)
C12 C15 1.514(3)
C13 H13A 0.9600
C13 H13B 0.9600
C13 H13C 0.9600
C14 H14A 0.9600
C14 H14B 0.9600
C14 H14C 0.9600
C15 H15A 0.9600
C15 H15B 0.9600
C15 H15C 0.9600
C16 C17 1.371(3)
C16 C25 1.421(3)
C17 C18 1.411(3)
C18 C19 1.350(3)
C18 H18A 0.9300
C19 C20 1.400(3)
C19 H19A 0.9300
C20 C21 1.402(3)
C20 C25 1.419(3)
C21 C22 1.358(3)
C21 H21A 0.9300
C22 C23 1.398(3)
C22 H22A 0.9300
C23 C24 1.366(3)
C23 H23A 0.9300
C24 C25 1.404(3)
C24 H24A 0.9300
O3 C26 1.409(3)
O3 H3 0.8200
C26 C27 1.485(4)
C26 H26A 0.9700
C26 H26B 0.9700
C27 H27A 0.9600
C27 H27B 0.9600
C27 H27C 0.9600

loop_
_geom_hbond_atom_site_label_D
_geom_hbond_atom_site_label_H
_geom_hbond_atom_site_label_A
_geom_hbond_site_symmetry_A
_geom_hbond_distance_DH
_geom_hbond_distance_HA
_geom_hbond_distance_DA
_geom_hbond_angle_DHA
O1 H1 N . 0.82 1.79 2.530(3) 148.4
O2 H2 O3 . 0.82 1.87 2.684(2) 169.6
O3 H3 O1 2_665 0.82 2.06 2.828(2) 155.5

loop_
_geom_torsion_atom_site_label_1
_geom_torsion_atom_site_label_2
_geom_torsion_atom_site_label_3
_geom_torsion_atom_site_label_4
_geom_torsion
O1 C1 C2 C3 -176.13(18)
C10 C1 C2 C3 2.5(3)
O1 C1 C2 C16 0.5(3)
C10 C1 C2 C16 179.18(19)
C1 C2 C3 C4 175.2(2)
C16 C2 C3 C4 -1.4(3)
C1 C2 C3 C8 -2.6(3)
C16 C2 C3 C8 -179.11(19)
C8 C3 C4 C5 1.7(3)
C2 C3 C4 C5 -176.0(2)
C3 C4 C5 C6 -1.6(3)
C4 C5 C6 C7 0.0(4)
C5 C6 C7 C8 1.4(4)
C6 C7 C8 C9 176.4(2)
C6 C7 C8 C3 -1.3(3)
C4 C3 C8 C9 -178.08(19)
C2 C3 C8 C9 -0.3(3)
C4 C3 C8 C7 -0.2(3)
C2 C3 C8 C7 177.57(19)
C7 C8 C9 C10 -174.4(2)
C3 C8 C9 C10 3.3(3)
C8 C9 C10 C1 -3.4(3)
C8 C9 C10 C11 174.17(19)
O1 C1 C10 C9 179.05(19)
C2 C1 C10 C9 0.4(3)
O1 C1 C10 C11 1.5(3)
C2 C1 C10 C11 -177.19(19)
C12 N C11 C10 176.56(19)
C9 C10 C11 N -167.9(2)
C1 C10 C11 N 9.6(3)
C11 N C12 C13 133.5(2)
C11 N C12 C14 -110.2(3)
C11 N C12 C15 13.0(3)
C1 C2 C16 C17 93.7(3)
C3 C2 C16 C17 -89.7(3)
C1 C2 C16 C25 -84.2(3)
C3 C2 C16 C25 92.3(3)
C25 C16 C17 O2 179.68(19)
C2 C16 C17 O2 1.7(3)
C25 C16 C17 C18 -0.2(3)
C2 C16 C17 C18 -178.1(2)
O2 C17 C18 C19 -178.4(2)
C16 C17 C18 C19 1.4(3)
C17 C18 C19 C20 -1.8(4)
C18 C19 C20 C21 -179.4(2)
C18 C19 C20 C25 1.0(3)
C19 C20 C21 C22 179.2(2)
C25 C20 C21 C22 -1.1(4)
C20 C21 C22 C23 0.5(4)
C21 C22 C23 C24 0.3(4)
C22 C23 C24 C25 -0.6(4)
C23 C24 C25 C20 0.0(3)
C23 C24 C25 C16 -179.8(2)
C19 C20 C25 C24 -179.5(2)
C21 C20 C25 C24 0.8(3)
C19 C20 C25 C16 0.3(3)
C21 C20 C25 C16 -179.4(2)
C17 C16 C25 C24 179.1(2)
C2 C16 C25 C24 -2.9(3)
C17 C16 C25 C20 -0.7(3)
C2 C16 C25 C20 177.34(19)

loop_
_cod_related_entry_id
_cod_related_entry_database
_cod_related_entry_code
1 ChemSpider 30655362
